data_4119269
loop_
_publ_author_name
'Douglas G. Brown'
'Phil A. Schauer'
'Javier Borau-Garcia'
'Brandon R. Fancy'
'Curtis P. Berlinguette'

_publ_section_title
;
 Stabilization of Ruthenium Sensitizers to TiO2 Surfaces through
 Cooperative Anchoring Groups
;
_journal_name_full 'Journal of the American Chemical Society'
_journal_page_first 1692
_journal_page_last 1695
_journal_paper_doi 10.1021/ja310965h
_journal_volume 135
_journal_year 2013
_chemical_formula_moiety 'C52 H58 N10 O8 P2 Ru, 2(B F4)'
_chemical_formula_sum 'C52 H58 B2 F8 N10 O8 P2 Ru'
_chemical_formula_weight 1287.71
_chemical_name_systematic
;
 ?
;
_space_group_IT_number 15
_symmetry_cell_setting monoclinic
_symmetry_space_group_name_Hall '-C 2yc'
_symmetry_space_group_name_H-M 'C 1 2/c 1'
_atom_sites_solution_hydrogens geom
_atom_sites_solution_primary direct
_atom_sites_solution_secondary difmap
_audit_creation_method SHELXL-97
_cell_angle_alpha 90.00
_cell_angle_beta 107.569(2)
_cell_angle_gamma 90.00
_cell_formula_units_Z 4
_cell_length_a 17.6552(4)
_cell_length_b 16.7076(6)
_cell_length_c 21.9443(2)
_cell_measurement_reflns_used 10290
_cell_measurement_temperature 173(2)
_cell_measurement_theta_max 25.00
_cell_measurement_theta_min 1.78
_cell_volume 6171.1(3)
_computing_structure_refinement 'SHELXL-97 (Sheldrick, 1997)'
_diffrn_ambient_temperature 173(2)
_diffrn_measured_fraction_theta_full 0.992
_diffrn_measured_fraction_theta_max 0.992
_diffrn_measurement_device_type 'Nonius KappaCCD'
_diffrn_measurement_method ' \w and \f '
_diffrn_radiation_monochromator graphite
_diffrn_radiation_source 'fine-focus sealed tube'
_diffrn_radiation_type MoK\a
_diffrn_radiation_wavelength 0.71073
_diffrn_reflns_av_R_equivalents 0.0321
_diffrn_reflns_av_sigmaI/netI 0.0368
_diffrn_reflns_limit_h_max 20
_diffrn_reflns_limit_h_min -20
_diffrn_reflns_limit_k_max 19
_diffrn_reflns_limit_k_min -19
_diffrn_reflns_limit_l_max 26
_diffrn_reflns_limit_l_min -26
_diffrn_reflns_number 10290
_diffrn_reflns_theta_full 25.00
_diffrn_reflns_theta_max 25.00
_diffrn_reflns_theta_min 1.78
_exptl_absorpt_coefficient_mu 0.387
_exptl_absorpt_correction_T_max 0.9885
_exptl_absorpt_correction_T_min 0.9809
_exptl_absorpt_correction_type multi-scan
_exptl_absorpt_process_details 'SORTAV: (Blessing, 1997)'
_exptl_crystal_colour 'Dark Orange'
_exptl_crystal_density_diffrn 1.386
_exptl_crystal_description Block
_exptl_crystal_F_000 2640
_exptl_crystal_size_max 0.05
_exptl_crystal_size_mid 0.04
_exptl_crystal_size_min 0.03
_platon_squeeze_details
;
;
_refine_diff_density_max 1.268
_refine_diff_density_min -0.706
_refine_diff_density_rms 0.117
_refine_ls_extinction_method none
_refine_ls_goodness_of_fit_ref 1.057
_refine_ls_hydrogen_treatment constr
_refine_ls_matrix_type full
_refine_ls_number_parameters 399
_refine_ls_number_reflns 5391
_refine_ls_number_restraints 4
_refine_ls_restrained_S_all 1.058
_refine_ls_R_factor_all 0.0886
_refine_ls_R_factor_gt 0.0789
_refine_ls_shift/su_max 0.000
_refine_ls_shift/su_mean 0.000
_refine_ls_structure_factor_coef Fsqd
_refine_ls_weighting_details 'calc w=1/[\s^2^(Fo^2^)+(0.1128P)^2^+49.9629P] where P=(Fo^2^+2Fc^2^)/3'
_refine_ls_weighting_scheme calc
_refine_ls_wR_factor_gt 0.2094
_refine_ls_wR_factor_ref 0.2189
_reflns_number_gt 4681
_reflns_number_total 5391
_reflns_threshold_expression >2sigma(I)
_cod_data_source_file ja310965h_si_004.cif
_cod_data_source_block shelxl
_cod_original_sg_symbol_H-M 'C 2/c'
_cod_database_code 4119269

loop_
_symmetry_equiv_pos_as_xyz
'x, y, z'
'-x, y, -z+1/2'
'x+1/2, y+1/2, z'
'-x+1/2, y+1/2, -z+1/2'
'-x, -y, -z'
'x, -y, z-1/2'
'-x+1/2, -y+1/2, -z'
'x+1/2, -y+1/2, z-1/2'

loop_
_atom_site_label
_atom_site_type_symbol
_atom_site_fract_x
_atom_site_fract_y
_atom_site_fract_z
_atom_site_U_iso_or_equiv
_atom_site_adp_type
_atom_site_occupancy
_atom_site_symmetry_multiplicity
_atom_site_calc_flag
_atom_site_refinement_flags
_atom_site_disorder_assembly
_atom_site_disorder_group
O3 O 0.3726(19) 1.3183(18) 0.0630(16) 0.087(3) Uani 0.162(12) 1 d PD A 1
O3' O 0.3408(3) 1.3266(4) 0.0182(5) 0.087(3) Uani 0.838(12) 1 d PD A 2
F2 F 0.1982(7) 0.7562(7) 0.1907(6) 0.096(3) Uani 0.521(6) 1 d P B 3
F3 F 0.2637(9) 0.6520(7) 0.1272(7) 0.115(3) Uani 0.521(6) 1 d P B 3
F4 F 0.3054(10) 0.7026(16) 0.2009(13) 0.129(8) Uani 0.521(6) 1 d P B 3
F2' F 0.1642(7) 0.7183(8) 0.1394(7) 0.096(3) Uani 0.479(6) 1 d P B 4
F3' F 0.1904(11) 0.6805(8) 0.1115(7) 0.115(3) Uani 0.479(6) 1 d P B 4
F4' F 0.2711(11) 0.7278(18) 0.2146(15) 0.129(8) Uani 0.479(6) 1 d P B 4
C9 C 0.5000 1.3081(8) 0.2500 0.147(11) Uani 1 2 d S . .
C10 C 0.5427(11) 1.4302(8) 0.2586(13) 0.098(7) Uani 0.50 1 d PD . .
H10A H 0.5890 1.4651 0.2645 0.146 Uiso 0.50 1 calc PR . .
H10B H 0.5158 1.4437 0.2903 0.146 Uiso 0.50 1 calc PR . .
H10C H 0.5059 1.4380 0.2155 0.146 Uiso 0.50 1 calc PR . .
O1 O 0.562(10) 1.339(3) 0.250(3) 0.120(10) Uani 0.50 1 d P . .
O2 O 0.568(10) 1.348(3) 0.266(3) 0.120(10) Uani 0.50 1 d PD . .
C1 C 0.6747(4) 0.9091(4) 0.2589(3) 0.0470(14) Uani 1 1 d . . .
H1 H 0.6636 0.8536 0.2603 0.056 Uiso 1 1 calc R . .
C2 C 0.7503(4) 0.9325(5) 0.2619(3) 0.0608(19) Uani 1 1 d . . .
H2 H 0.7909 0.8938 0.2658 0.073 Uiso 1 1 calc R . .
C3 C 0.7664(5) 1.0123(5) 0.2593(4) 0.070(2) Uani 1 1 d . . .
H3 H 0.8180 1.0292 0.2601 0.084 Uiso 1 1 calc R . .
C4 C 0.7076(5) 1.0681(5) 0.2555(4) 0.066(2) Uani 1 1 d . . .
H4 H 0.7183 1.1237 0.2543 0.079 Uiso 1 1 calc R . .
C5 C 0.6333(4) 1.0418(4) 0.2536(3) 0.0481(15) Uani 1 1 d . . .
C6 C 0.5674(4) 1.0949(4) 0.2507(3) 0.0515(16) Uani 1 1 d . . .
C7 C 0.5680(6) 1.1776(4) 0.2508(3) 0.070(2) Uani 1 1 d . . .
H7 H 0.6149 1.2058 0.2515 0.084 Uiso 1 1 calc R . .
C8 C 0.5000 1.2191(6) 0.2500 0.079(4) Uani 1 2 d S . .
C11 C 0.4607(3) 0.9107(3) 0.1541(3) 0.0346(11) Uani 1 1 d . . .
C12 C 0.4494(3) 0.8293(3) 0.1416(3) 0.0369(12) Uani 1 1 d . . .
C13 C 0.4733(3) 0.7731(3) 0.1941(3) 0.0398(12) Uani 1 1 d . . .
C14 C 0.4736(4) 0.6902(4) 0.1928(3) 0.0524(16) Uani 1 1 d . . .
H14 H 0.4560 0.6622 0.1534 0.063 Uiso 1 1 calc R . .
C15 C 0.5000 0.6489(5) 0.2500 0.065(3) Uani 1 2 d S . .
H15 H 0.5000 0.5920 0.2500 0.078 Uiso 1 2 calc SR . .
C16 C 0.3844(4) 0.7476(4) 0.0413(3) 0.0511(15) Uani 1 1 d . . .
H16A H 0.3615 0.7614 -0.0040 0.077 Uiso 1 1 calc R . .
H16B H 0.3437 0.7225 0.0570 0.077 Uiso 1 1 calc R . .
H16C H 0.4286 0.7102 0.0462 0.077 Uiso 1 1 calc R . .
C17 C 0.4256(3) 1.0259(3) 0.0789(2) 0.0347(11) Uani 1 1 d . . .
C18 C 0.3529(3) 1.0638(3) 0.0668(3) 0.0412(13) Uani 1 1 d . . .
C19 C 0.3502(4) 1.1449(4) 0.0500(3) 0.0474(14) Uani 1 1 d . . .
H19 H 0.3015 1.1733 0.0408 0.057 Uiso 1 1 calc R . .
C20 C 0.4182(4) 1.1839(4) 0.0467(3) 0.0498(15) Uani 1 1 d . A .
C21 C 0.4904(4) 1.1443(4) 0.0610(3) 0.0442(13) Uani 1 1 d . . .
H21 H 0.5369 1.1725 0.0603 0.053 Uiso 1 1 calc R . .
C22 C 0.4952(3) 1.0636(3) 0.0764(3) 0.0388(12) Uani 1 1 d . . .
C23 C 0.2794(4) 1.0211(4) 0.0711(4) 0.0541(16) Uani 1 1 d . . .
H23A H 0.2345 1.0584 0.0605 0.081 Uiso 1 1 calc R . .
H23B H 0.2885 1.0009 0.1146 0.081 Uiso 1 1 calc R . .
H23C H 0.2675 0.9762 0.0409 0.081 Uiso 1 1 calc R . .
C24 C 0.5720(3) 1.0197(4) 0.0886(3) 0.0436(13) Uani 1 1 d . . .
H24A H 0.5646 0.9638 0.0991 0.065 Uiso 1 1 calc R . .
H24B H 0.6122 1.0447 0.1244 0.065 Uiso 1 1 calc R . .
H24C H 0.5895 1.0217 0.0503 0.065 Uiso 1 1 calc R . .
C25 C 0.3488(8) 1.2859(9) -0.1127(7) 0.127(4) Uani 1 1 d D . .
H25A H 0.3166 1.3321 -0.1066 0.153 Uiso 1 1 calc R . .
H25B H 0.3671 1.2974 -0.1502 0.153 Uiso 1 1 calc R . .
C26 C 0.3025(13) 1.2198(10) -0.1247(9) 0.189(9) Uani 1 1 d . . .
H26A H 0.2581 1.2281 -0.1637 0.283 Uiso 1 1 calc R . .
H26B H 0.2817 1.2098 -0.0888 0.283 Uiso 1 1 calc R . .
H26C H 0.3340 1.1738 -0.1305 0.283 Uiso 1 1 calc R . .
C27 C 0.5159(6) 1.4012(6) 0.0419(6) 0.099(3) Uani 1 1 d D . .
H27A H 0.4748 1.4379 0.0481 0.119 Uiso 1 1 calc R . .
H27B H 0.5185 1.4089 -0.0021 0.119 Uiso 1 1 calc R . .
C28 C 0.5916(6) 1.4219(6) 0.0866(6) 0.108(4) Uani 1 1 d . . .
H28A H 0.6049 1.4773 0.0790 0.162 Uiso 1 1 calc R . .
H28B H 0.6326 1.3859 0.0807 0.162 Uiso 1 1 calc R . .
H28C H 0.5887 1.4168 0.1303 0.162 Uiso 1 1 calc R . .
B1 B 0.2419(5) 0.7239(5) 0.1502(4) 0.0549(19) Uani 1 1 d . . .
F1 F 0.2653(3) 0.7875(3) 0.1213(2) 0.0791(13) Uani 1 1 d . B .
N1 N 0.6158(3) 0.9622(3) 0.2541(2) 0.0390(10) Uani 1 1 d . . .
N2 N 0.5000 1.0556(4) 0.2500 0.0429(16) Uani 1 2 d S . .
N3 N 0.4304(3) 0.9426(3) 0.0953(2) 0.0371(10) Uani 1 1 d . . .
N4 N 0.4013(3) 0.8891(3) 0.0481(2) 0.0397(11) Uani 1 1 d . . .
N5 N 0.4135(3) 0.8204(3) 0.0781(2) 0.0419(11) Uani 1 1 d . . .
N6 N 0.5000 0.8140(4) 0.2500 0.0357(14) Uani 1 2 d S . .
O4 O 0.4177(4) 1.2778(4) -0.0562(3) 0.094(2) Uani 1 1 d D A .
O5 O 0.4928(3) 1.3205(3) 0.0489(3) 0.0802(18) Uani 1 1 d D A .
P1 P 0.40991(11) 1.28434(11) 0.01663(12) 0.0678(6) Uani 1 1 d D . .
Ru1 Ru 0.5000 0.93870(3) 0.2500 0.0317(2) Uani 1 2 d S . .

loop_
_atom_site_aniso_label
_atom_site_aniso_U_11
_atom_site_aniso_U_22
_atom_site_aniso_U_33
_atom_site_aniso_U_23
_atom_site_aniso_U_13
_atom_site_aniso_U_12
O3 0.036(3) 0.048(3) 0.153(8) 0.033(4) -0.005(4) 0.007(3)
O3' 0.036(3) 0.048(3) 0.153(8) 0.033(4) -0.005(4) 0.007(3)
F2 0.092(6) 0.082(6) 0.133(8) 0.004(5) 0.062(6) -0.013(4)
F3 0.154(9) 0.069(5) 0.133(8) -0.020(5) 0.058(8) -0.025(6)
F4 0.085(13) 0.144(16) 0.129(12) 0.061(11) -0.009(10) -0.044(11)
F2' 0.092(6) 0.082(6) 0.133(8) 0.004(5) 0.062(6) -0.013(4)
F3' 0.154(9) 0.069(5) 0.133(8) -0.020(5) 0.058(8) -0.025(6)
F4' 0.085(13) 0.144(16) 0.129(12) 0.061(11) -0.009(10) -0.044(11)
C9 0.33(4) 0.016(7) 0.094(12) 0.000 0.060(16) 0.000
C10 0.091(12) 0.027(7) 0.20(2) -0.011(10) 0.077(15) -0.021(7)
O1 0.24(2) 0.015(9) 0.11(3) -0.022(12) 0.05(3) -0.004(17)
O2 0.24(2) 0.015(9) 0.11(3) -0.022(12) 0.05(3) -0.004(17)
C1 0.052(3) 0.052(4) 0.038(3) 0.000(3) 0.015(3) -0.004(3)
C2 0.043(3) 0.083(5) 0.057(4) -0.002(4) 0.016(3) -0.012(3)
C3 0.065(5) 0.090(6) 0.057(4) -0.006(4) 0.020(4) -0.036(4)
C4 0.072(5) 0.068(5) 0.053(4) -0.003(3) 0.011(4) -0.036(4)
C5 0.065(4) 0.040(3) 0.037(3) -0.004(3) 0.010(3) -0.022(3)
C6 0.085(5) 0.032(3) 0.034(3) -0.004(2) 0.012(3) -0.019(3)
C7 0.123(7) 0.031(3) 0.054(4) -0.006(3) 0.026(4) -0.020(4)
C8 0.162(13) 0.019(4) 0.063(7) 0.000 0.041(8) 0.000
C11 0.034(3) 0.036(3) 0.035(3) -0.005(2) 0.012(2) -0.004(2)
C12 0.040(3) 0.033(3) 0.039(3) -0.007(2) 0.014(2) -0.002(2)
C13 0.040(3) 0.034(3) 0.044(3) -0.006(2) 0.011(2) -0.002(2)
C14 0.067(4) 0.033(3) 0.049(4) -0.008(3) 0.005(3) -0.003(3)
C15 0.090(7) 0.022(4) 0.078(7) 0.000 0.018(6) 0.000
C16 0.059(4) 0.046(3) 0.045(3) -0.019(3) 0.012(3) -0.012(3)
C17 0.042(3) 0.032(3) 0.029(3) 0.000(2) 0.008(2) -0.004(2)
C18 0.037(3) 0.045(3) 0.040(3) 0.000(2) 0.009(2) -0.004(2)
C19 0.039(3) 0.046(3) 0.052(4) 0.003(3) 0.007(3) 0.008(3)
C20 0.049(3) 0.036(3) 0.060(4) 0.007(3) 0.010(3) 0.001(3)
C21 0.045(3) 0.040(3) 0.045(3) 0.006(3) 0.010(3) -0.003(3)
C22 0.037(3) 0.046(3) 0.030(3) 0.000(2) 0.004(2) 0.000(2)
C23 0.042(3) 0.057(4) 0.065(4) 0.007(3) 0.018(3) -0.001(3)
C24 0.040(3) 0.043(3) 0.047(3) 0.005(3) 0.012(3) 0.001(2)
C25 0.111(9) 0.119(10) 0.140(12) -0.009(9) 0.020(8) 0.022(8)
C26 0.29(3) 0.113(12) 0.155(15) -0.014(11) 0.061(16) -0.044(14)
C27 0.085(6) 0.070(6) 0.141(10) -0.002(6) 0.031(7) -0.009(5)
C28 0.077(6) 0.087(7) 0.137(10) -0.016(6) -0.001(6) -0.029(5)
B1 0.046(4) 0.059(5) 0.056(5) -0.005(4) 0.011(4) -0.018(3)
F1 0.091(3) 0.076(3) 0.082(3) 0.000(2) 0.044(3) -0.023(3)
N1 0.049(3) 0.034(2) 0.032(2) -0.0021(19) 0.008(2) -0.010(2)
N2 0.067(5) 0.027(3) 0.029(3) 0.000 0.006(3) 0.000
N3 0.037(2) 0.039(3) 0.034(2) -0.0033(19) 0.009(2) -0.0053(19)
N4 0.044(3) 0.039(3) 0.035(2) -0.005(2) 0.010(2) -0.006(2)
N5 0.044(3) 0.040(3) 0.043(3) -0.009(2) 0.016(2) -0.009(2)
N6 0.044(3) 0.024(3) 0.041(4) 0.000 0.015(3) 0.000
O4 0.097(5) 0.099(5) 0.083(4) 0.033(4) 0.021(4) 0.008(4)
O5 0.058(3) 0.043(3) 0.134(5) 0.021(3) 0.021(3) -0.002(2)
P1 0.0521(10) 0.0413(10) 0.0965(16) 0.0164(10) 0.0021(10) -0.0017(8)
Ru1 0.0408(4) 0.0224(3) 0.0299(3) 0.000 0.0076(3) 0.000

loop_
_atom_type_symbol
_atom_type_description
_atom_type_scat_dispersion_real
_atom_type_scat_dispersion_imag
_atom_type_scat_source
C C 0.0033 0.0016 'International Tables Vol C Tables 4.2.6.8 and 6.1.1.4'
H H 0.0000 0.0000 'International Tables Vol C Tables 4.2.6.8 and 6.1.1.4'
B B 0.0013 0.0007 'International Tables Vol C Tables 4.2.6.8 and 6.1.1.4'
F F 0.0171 0.0103 'International Tables Vol C Tables 4.2.6.8 and 6.1.1.4'
N N 0.0061 0.0033 'International Tables Vol C Tables 4.2.6.8 and 6.1.1.4'
O O 0.0106 0.0060 'International Tables Vol C Tables 4.2.6.8 and 6.1.1.4'
P P 0.1023 0.0942 'International Tables Vol C Tables 4.2.6.8 and 6.1.1.4'
Ru Ru -1.2594 0.8363 'International Tables Vol C Tables 4.2.6.8 and 6.1.1.4'

loop_
_geom_angle_atom_site_label_1
_geom_angle_atom_site_label_2
_geom_angle_atom_site_label_3
_geom_angle
_geom_angle_site_symmetry_1
_geom_angle_site_symmetry_3
B1 F3 F4 49.2(9) . .
B1 F4 F3 50.9(11) . .
F3' F2' B1 62.8(11) . .
F2' F3' B1 68.1(11) . .
O1 C9 O1 129(4) . 2_655
O1 C9 O2 16(7) . .
O1 C9 O2 122(2) 2_655 .
O1 C9 O2 122(2) . 2_655
O1 C9 O2 16(7) 2_655 2_655
O2 C9 O2 120(4) . 2_655
O1 C9 C8 116(2) . .
O1 C9 C8 116(2) 2_655 .
O2 C9 C8 120(2) . .
O2 C9 C8 120(2) 2_655 .
O2 C10 H10A 109.5 . .
O2 C10 H10B 109.5 . .
H10A C10 H10B 109.5 . .
O2 C10 H10C 109.5 . .
H10A C10 H10C 109.5 . .
H10B C10 H10C 109.5 . .
C9 O2 C10 103(8) . .
N1 C1 C2 122.2(6) . .
N1 C1 H1 118.9 . .
C2 C1 H1 118.9 . .
C3 C2 C1 119.1(7) . .
C3 C2 H2 120.4 . .
C1 C2 H2 120.4 . .
C2 C3 C4 120.0(7) . .
C2 C3 H3 120.0 . .
C4 C3 H3 120.0 . .
C5 C4 C3 118.7(7) . .
C5 C4 H4 120.7 . .
C3 C4 H4 120.7 . .
N1 C5 C4 121.9(7) . .
N1 C5 C6 114.6(5) . .
C4 C5 C6 123.5(6) . .
N2 C6 C7 119.4(7) . .
N2 C6 C5 113.2(5) . .
C7 C6 C5 127.3(7) . .
C8 C7 C6 119.7(8) . .
C8 C7 H7 120.1 . .
C6 C7 H7 120.1 . .
C7 C8 C7 119.7(9) 2_655 .
C7 C8 C9 120.1(4) 2_655 .
C7 C8 C9 120.1(4) . .
N3 C11 C12 101.8(5) . .
N3 C11 Ru1 143.3(4) . .
C12 C11 Ru1 114.1(4) . .
N5 C12 C11 107.8(5) . .
N5 C12 C13 133.0(5) . .
C11 C12 C13 119.1(5) . .
N6 C13 C14 121.2(6) . .
N6 C13 C12 109.4(5) . .
C14 C13 C12 129.4(5) . .
C15 C14 C13 118.9(6) . .
C15 C14 H14 120.6 . .
C13 C14 H14 120.6 . .
C14 C15 C14 120.2(8) 2_655 .
C14 C15 H15 119.9 2_655 .
C14 C15 H15 119.9 . .
N5 C16 H16A 109.5 . .
N5 C16 H16B 109.5 . .
H16A C16 H16B 109.5 . .
N5 C16 H16C 109.5 . .
H16A C16 H16C 109.5 . .
H16B C16 H16C 109.5 . .
C18 C17 C22 124.1(5) . .
C18 C17 N3 118.3(5) . .
C22 C17 N3 117.5(5) . .
C17 C18 C19 116.7(5) . .
C17 C18 C23 122.4(5) . .
C19 C18 C23 120.8(5) . .
C20 C19 C18 120.5(5) . .
C20 C19 H19 119.8 . .
C18 C19 H19 119.8 . .
C21 C20 C19 121.0(6) . .
C21 C20 P1 119.9(5) . .
C19 C20 P1 118.9(5) . .
C22 C21 C20 120.3(5) . .
C22 C21 H21 119.9 . .
C20 C21 H21 119.9 . .
C21 C22 C17 117.4(5) . .
C21 C22 C24 120.5(5) . .
C17 C22 C24 122.2(5) . .
C18 C23 H23A 109.5 . .
C18 C23 H23B 109.5 . .
H23A C23 H23B 109.5 . .
C18 C23 H23C 109.5 . .
H23A C23 H23C 109.5 . .
H23B C23 H23C 109.5 . .
C22 C24 H24A 109.5 . .
C22 C24 H24B 109.5 . .
H24A C24 H24B 109.5 . .
C22 C24 H24C 109.5 . .
H24A C24 H24C 109.5 . .
H24B C24 H24C 109.5 . .
C26 C25 O4 113.0(14) . .
C26 C25 H25A 109.0 . .
O4 C25 H25A 109.0 . .
C26 C25 H25B 109.0 . .
O4 C25 H25B 109.0 . .
H25A C25 H25B 107.8 . .
C25 C26 H26A 109.5 . .
C25 C26 H26B 109.5 . .
H26A C26 H26B 109.5 . .
C25 C26 H26C 109.5 . .
H26A C26 H26C 109.5 . .
H26B C26 H26C 109.5 . .
O5 C27 C28 113.0(9) . .
O5 C27 H27A 109.0 . .
C28 C27 H27A 109.0 . .
O5 C27 H27B 109.0 . .
C28 C27 H27B 109.0 . .
H27A C27 H27B 107.8 . .
C27 C28 H28A 109.5 . .
C27 C28 H28B 109.5 . .
H28A C28 H28B 109.5 . .
C27 C28 H28C 109.5 . .
H28A C28 H28C 109.5 . .
H28B C28 H28C 109.5 . .
F3' B1 F2' 49.1(8) . .
F3' B1 F4' 134.2(14) . .
F2' B1 F4' 103.8(11) . .
F3' B1 F1 113.0(9) . .
F2' B1 F1 114.5(9) . .
F4' B1 F1 112.1(13) . .
F3' B1 F4 129.9(16) . .
F2' B1 F4 132.7(12) . .
F4' B1 F4 36.9(15) . .
F1 B1 F4 107.1(11) . .
F3' B1 F3 59.2(9) . .
F2' B1 F3 104.9(10) . .
F4' B1 F3 111.0(15) . .
F1 B1 F3 110.3(8) . .
F4 B1 F3 79.8(15) . .
F3' B1 F2 102.6(10) . .
F2' B1 F2 54.5(8) . .
F4' B1 F2 56.3(10) . .
F1 B1 F2 106.7(7) . .
F4 B1 F2 93.1(13) . .
F3 B1 F2 142.8(9) . .
C1 N1 C5 118.1(5) . .
C1 N1 Ru1 127.7(4) . .
C5 N1 Ru1 114.2(4) . .
C6 N2 C6 122.0(8) 2_655 .
C6 N2 Ru1 119.0(4) 2_655 .
C6 N2 Ru1 119.0(4) . .
N4 N3 C11 115.1(4) . .
N4 N3 C17 118.1(4) . .
C11 N3 C17 126.9(4) . .
N5 N4 N3 103.1(4) . .
N4 N5 C12 112.2(5) . .
N4 N5 C16 118.2(5) . .
C12 N5 C16 129.5(5) . .
C13 N6 C13 119.6(7) . 2_655
C13 N6 Ru1 120.2(3) . .
C13 N6 Ru1 120.2(3) 2_655 .
C25 O4 P1 121.7(8) . .
C27 O5 P1 125.6(6) . .
O3' P1 O3 39.6(13) . .
O3' P1 O5 119.8(4) . .
O3 P1 O5 95.3(14) . .
O3' P1 O4 112.4(5) . .
O3 P1 O4 151.1(14) . .
O5 P1 O4 97.2(4) . .
O3' P1 C20 115.6(4) . .
O3 P1 C20 96.3(13) . .
O5 P1 C20 103.7(3) . .
O4 P1 C20 105.8(3) . .
N2 Ru1 N1 79.00(13) . 2_655
N2 Ru1 N1 79.00(13) . .
N1 Ru1 N1 158.0(3) 2_655 .
N2 Ru1 C11 103.13(15) . .
N1 Ru1 C11 88.58(19) 2_655 .
N1 Ru1 C11 96.40(19) . .
N2 Ru1 C11 103.13(15) . 2_655
N1 Ru1 C11 96.40(19) 2_655 2_655
N1 Ru1 C11 88.58(19) . 2_655
C11 Ru1 C11 153.7(3) . 2_655
N2 Ru1 N6 180.000(2) . .
N1 Ru1 N6 101.00(13) 2_655 .
N1 Ru1 N6 101.00(13) . .
C11 Ru1 N6 76.87(15) . .
C11 Ru1 N6 76.87(15) 2_655 .

loop_
_geom_bond_atom_site_label_1
_geom_bond_atom_site_label_2
_geom_bond_distance
_geom_bond_site_symmetry_2
O3 P1 1.48(2) .
O3' P1 1.420(7) .
F2 B1 1.446(14) .
F3 B1 1.402(14) .
F3 F4 1.78(3) .
F4 B1 1.37(2) .
F2' F3' 1.078(16) .
F2' B1 1.324(14) .
F3' B1 1.268(15) .
F4' B1 1.35(3) .
C9 O1 1.21(18) .
C9 O1 1.21(18) 2_655
C9 O2 1.33(16) .
C9 O2 1.33(16) 2_655
C9 C8 1.486(15) .
C10 O2 1.44(2) .
C10 H10A 0.9800 .
C10 H10B 0.9800 .
C10 H10C 0.9800 .
C1 N1 1.347(8) .
C1 C2 1.372(9) .
C1 H1 0.9500 .
C2 C3 1.368(11) .
C2 H2 0.9500 .
C3 C4 1.379(12) .
C3 H3 0.9500 .
C4 C5 1.373(10) .
C4 H4 0.9500 .
C5 N1 1.366(7) .
C5 C6 1.449(10) .
C6 N2 1.354(7) .
C6 C7 1.383(9) .
C7 C8 1.382(10) .
C7 H7 0.9500 .
C8 C7 1.382(10) 2_655
C11 N3 1.348(7) .
C11 C12 1.390(7) .
C11 Ru1 2.061(5) .
C12 N5 1.352(7) .
C12 C13 1.446(8) .
C13 N6 1.358(6) .
C13 C14 1.386(8) .
C14 C15 1.383(8) .
C14 H14 0.9500 .
C15 C14 1.383(8) 2_655
C15 H15 0.9500 .
C16 N5 1.465(7) .
C16 H16A 0.9800 .
C16 H16B 0.9800 .
C16 H16C 0.9800 .
C17 C18 1.383(8) .
C17 C22 1.398(8) .
C17 N3 1.434(7) .
C18 C19 1.401(8) .
C18 C23 1.509(8) .
C19 C20 1.387(9) .
C19 H19 0.9500 .
C20 C21 1.386(9) .
C20 P1 1.793(6) .
C21 C22 1.385(8) .
C21 H21 0.9500 .
C22 C24 1.493(8) .
C23 H23A 0.9800 .
C23 H23B 0.9800 .
C23 H23C 0.9800 .
C24 H24A 0.9800 .
C24 H24B 0.9800 .
C24 H24C 0.9800 .
C25 C26 1.351(18) .
C25 O4 1.457(12) .
C25 H25A 0.9900 .
C25 H25B 0.9900 .
C26 H26A 0.9800 .
C26 H26B 0.9800 .
C26 H26C 0.9800 .
C27 O5 1.429(10) .
C27 C28 1.440(13) .
C27 H27A 0.9900 .
C27 H27B 0.9900 .
C28 H28A 0.9800 .
C28 H28B 0.9800 .
C28 H28C 0.9800 .
B1 F1 1.363(9) .
N1 Ru1 2.057(5) .
N2 C6 1.354(7) 2_655
N2 Ru1 1.953(6) .
N3 N4 1.347(6) .
N4 N5 1.309(7) .
N6 C13 1.358(6) 2_655
N6 Ru1 2.083(6) .
O4 P1 1.650(7) .
O5 P1 1.544(6) .
Ru1 N1 2.057(5) 2_655
Ru1 C11 2.061(5) 2_655

loop_
_platon_squeeze_void_nr
_platon_squeeze_void_average_x
_platon_squeeze_void_average_y
_platon_squeeze_void_average_z
_platon_squeeze_void_volume
_platon_squeeze_void_count_electrons
_platon_squeeze_void_content
1 0.181 0.000 0.410 57 24 ' '
2 0.180 -0.001 0.910 57 24 ' '
3 0.819 0.000 0.090 57 24 ' '
4 0.820 -0.001 0.590 57 24 ' '
5 0.319 0.500 0.090 57 24 ' '
6 0.680 0.500 0.410 57 24 ' '
7 0.320 0.499 0.590 57 24 ' '
8 0.680 0.499 0.910 57 24 ' '
